data_4032570
loop_
_publ_author_name
'Chong, Kam-Weng'
'Hong, Fong-Jiao'
'Thomas, Noel F.'
'Low, Yun-Yee'
'Kam, Toh-Seok'

_publ_section_title
;
 Electrochemically Mediated Oxidative Transformations of Substituted
 4-Methoxystilbenes: Effect of Ortho-Substituted Nucleophilic Groups.
;
_journal_issue 12
_journal_name_full 'The Journal of organic chemistry'
_journal_page_first 6172
_journal_page_last 6191
_journal_paper_doi 10.1021/acs.joc.7b00753
_journal_volume 82
_journal_year 2017
_chemical_formula_moiety 'C42 H34 N4 O10 S2'
_chemical_formula_sum 'C42 H34 N4 O10 S2'
_chemical_formula_weight 818.85
_chemical_melting_point 307.0(10)
_space_group_crystal_system monoclinic
_space_group_IT_number 14
_space_group_name_Hall '-P 2yn'
_space_group_name_H-M_alt 'P 1 21/n 1'
_symmetry_space_group_name_Hall '-P 2yn'
_symmetry_space_group_name_H-M 'P 1 21/n 1'
_atom_sites_solution_hydrogens geom
_audit_creation_method SHELXL-2014/7
_cell_angle_alpha 90
_cell_angle_beta 94.4680(10)
_cell_angle_gamma 90
_cell_formula_units_Z 2
_cell_length_a 9.4911(2)
_cell_length_b 13.2075(2)
_cell_length_c 15.3206(3)
_cell_measurement_reflns_used 2524
_cell_measurement_temperature 296(2)
_cell_measurement_theta_max 22.20
_cell_measurement_theta_min 2.44
_cell_volume 1914.66(6)
_computing_cell_refinement 'SAINT (Bruker, 2007)'
_computing_data_collection 'APEX2 (Bruker, 2007)'
_computing_data_reduction 'SAINT (Bruker, 2007)'
_computing_molecular_graphics 'X-SEED (Barbour, 2001)'
_computing_publication_material 'enCIFer (Allen, et. al., J. Applied Cryst., 37, 335-338, 2004)'
_computing_structure_refinement 'SHELXL-2014/7 (Sheldrick, 2014)'
_computing_structure_solution 'SHELXS97 (Sheldrick, 2008)'
_diffrn_ambient_temperature 296(2)
_diffrn_measured_fraction_theta_full 1.000
_diffrn_measured_fraction_theta_max 0.999
_diffrn_measurement_device_type 'Bruker APEX-II CCD'
_diffrn_measurement_method '\w scans'
_diffrn_radiation_type MoK\a
_diffrn_radiation_wavelength 0.71073
_diffrn_reflns_av_R_equivalents 0.0493
_diffrn_reflns_av_unetI/netI 0.0422
_diffrn_reflns_Laue_measured_fraction_full 1.000
_diffrn_reflns_Laue_measured_fraction_max 0.999
_diffrn_reflns_limit_h_max 11
_diffrn_reflns_limit_h_min -11
_diffrn_reflns_limit_k_max 16
_diffrn_reflns_limit_k_min -16
_diffrn_reflns_limit_l_max 19
_diffrn_reflns_limit_l_min -18
_diffrn_reflns_number 16925
_diffrn_reflns_point_group_measured_fraction_full 1.000
_diffrn_reflns_point_group_measured_fraction_max 0.999
_diffrn_reflns_theta_full 25.242
_diffrn_reflns_theta_max 26.426
_diffrn_reflns_theta_min 2.442
_diffrn_source 'fine-focus sealed tube'
_exptl_absorpt_coefficient_mu 0.206
_exptl_absorpt_correction_type none
_exptl_crystal_colour colorless
_exptl_crystal_density_diffrn 1.420
_exptl_crystal_description block
_exptl_crystal_F_000 852
_exptl_crystal_size_max 0.4
_exptl_crystal_size_mid 0.4
_exptl_crystal_size_min 0.3
_refine_diff_density_max 0.177
_refine_diff_density_min -0.314
_refine_diff_density_rms 0.047
_refine_ls_extinction_method none
_refine_ls_goodness_of_fit_ref 1.014
_refine_ls_hydrogen_treatment constr
_refine_ls_matrix_type full
_refine_ls_number_parameters 263
_refine_ls_number_reflns 3930
_refine_ls_number_restraints 0
_refine_ls_restrained_S_all 1.014
_refine_ls_R_factor_all 0.0727
_refine_ls_R_factor_gt 0.0436
_refine_ls_shift/su_max <0.001
_refine_ls_shift/su_mean <0.001
_refine_ls_structure_factor_coef Fsqd
_refine_ls_weighting_details 'w=1/[\s^2^(Fo^2^)+(0.0419P)^2^+0.7753P] where P=(Fo^2^+2Fc^2^)/3'
_refine_ls_weighting_scheme calc
_refine_ls_wR_factor_gt 0.0942
_refine_ls_wR_factor_ref 0.1084
_reflns_Friedel_coverage 0.000
_reflns_number_gt 2714
_reflns_number_total 3930
_reflns_threshold_expression 'I > 2\s(I)'
_cod_data_source_file jo7b00753_si_011.cif
_cod_data_source_block ckw_01_pl
_cod_depositor_comments
;
The following automatic conversions were performed:
data name '__computing_structure_refinement' replaced with
'_computing_structure_refinement'.

Automatic conversion script
Id: cif_correct_tags 4968 2017-02-21 14:55:21Z antanas 

The following automatic conversions were performed:

'_chemical_melting_point' value '306-308' was changed to '307.0(10)'
- the average value was taken and precision was estimated.

Automatic conversion script
Id: cif_fix_values 4973 2017-02-22 13:04:09Z antanas 

 Adding full bibliography for 4032566--4032573.cif.
;
_cod_database_code 4032570
_shelx_shelxl_version_number 2014/7
_shelx_space_group_comment
;
The symmetry employed for this shelxl refinement is uniquely defined
by the following loop, which should always be used as a source of
symmetry information in preference to the above space-group names.
They are only intended as comments.
;

loop_
_space_group_symop_operation_xyz
'x, y, z'
'-x+1/2, y+1/2, -z+1/2'
'-x, -y, -z'
'x-1/2, -y-1/2, z-1/2'

loop_
_atom_site_label
_atom_site_type_symbol
_atom_site_fract_x
_atom_site_fract_y
_atom_site_fract_z
_atom_site_U_iso_or_equiv
_atom_site_adp_type
_atom_site_occupancy
_atom_site_site_symmetry_order
_atom_site_calc_flag
_atom_site_refinement_flags_posn
_atom_site_refinement_flags_adp
S1B S 0.55849(6) 0.42836(4) 0.26551(4) 0.03352(16) Uani 1 1 d . .
O1B O 0.8336(2) 0.02247(13) 0.54492(13) 0.0611(5) Uani 1 1 d . .
O2B O 0.44327(17) 0.35946(11) 0.25134(10) 0.0433(4) Uani 1 1 d . .
O3B O 0.68124(18) 0.41494(13) 0.21880(10) 0.0508(5) Uani 1 1 d . .
O4B O 0.25449(18) 0.48310(14) 0.33495(12) 0.0560(5) Uani 1 1 d . .
O5B O 0.1426(2) 0.52484(19) 0.21313(15) 0.0840(7) Uani 1 1 d . .
N1A N 0.60769(17) 0.42802(12) 0.37012(11) 0.0288(4) Uani 1 1 d . .
N2A N 0.2464(2) 0.52699(16) 0.26472(14) 0.0454(5) Uani 1 1 d . .
C1B C 0.6028(2) 0.27827(15) 0.46429(13) 0.0280(5) Uani 1 1 d . .
C2B C 0.7176(2) 0.28112(17) 0.52674(15) 0.0385(5) Uani 1 1 d . .
H2B H 0.7452 0.3427 0.5520 0.046 Uiso 1 1 calc R U
C3B C 0.7909(3) 0.19494(18) 0.55181(16) 0.0449(6) Uani 1 1 d . .
H3B H 0.8670 0.1988 0.5938 0.054 Uiso 1 1 calc R U
C4B C 0.7524(3) 0.10254(17) 0.51499(16) 0.0412(6) Uani 1 1 d . .
C5B C 0.6407(3) 0.09754(17) 0.45230(17) 0.0464(6) Uani 1 1 d . .
H5B H 0.6141 0.0358 0.4269 0.056 Uiso 1 1 calc R U
C6B C 0.5679(2) 0.18541(17) 0.42727(15) 0.0411(6) Uani 1 1 d . .
H6B H 0.4933 0.1816 0.3843 0.049 Uiso 1 1 calc R U
C7B C 0.5245(2) 0.37325(14) 0.43400(13) 0.0259(4) Uani 1 1 d . .
H7B H 0.4351 0.3523 0.4029 0.031 Uiso 1 1 calc R U
C8B C 0.4883(2) 0.44363(14) 0.51030(13) 0.0259(4) Uani 1 1 d . .
H8B H 0.5531 0.4263 0.5611 0.031 Uiso 1 1 calc R U
C9A C 0.3394(2) 0.42846(15) 0.53692(14) 0.0296(5) Uani 1 1 d . .
C10A C 0.7085(2) 0.50251(15) 0.40286(14) 0.0296(5) Uani 1 1 d . .
C11A C 0.8436(2) 0.50666(18) 0.37630(17) 0.0432(6) Uani 1 1 d . .
H11A H 0.8743 0.4584 0.3378 0.052 Uiso 1 1 calc R U
C12A C 0.9330(3) 0.5829(2) 0.40731(19) 0.0578(8) Uani 1 1 d . .
H12A H 1.0239 0.5870 0.3889 0.069 Uiso 1 1 calc R U
C13A C 0.8881(3) 0.6530(2) 0.46547(19) 0.0588(8) Uani 1 1 d . .
H13A H 0.9488 0.7044 0.4862 0.071 Uiso 1 1 calc R U
C14A C 0.2464(2) 0.35266(18) 0.50682(16) 0.0446(6) Uani 1 1 d . .
H14A H 0.2754 0.3049 0.4673 0.054 Uiso 1 1 calc R U
C15A C 0.5021(2) 0.55488(16) 0.24144(14) 0.0352(5) Uani 1 1 d . .
C16A C 0.3651(2) 0.59149(17) 0.24351(14) 0.0374(5) Uani 1 1 d . .
C17A C 0.3323(3) 0.6920(2) 0.22684(18) 0.0561(7) Uani 1 1 d . .
H17A H 0.2398 0.7149 0.2282 0.067 Uiso 1 1 calc R U
C18A C 0.4387(4) 0.7578(2) 0.2082(2) 0.0731(9) Uani 1 1 d . .
H18A H 0.4187 0.8260 0.1989 0.088 Uiso 1 1 calc R U
C19A C 0.5746(3) 0.7227(2) 0.2033(2) 0.0742(10) Uani 1 1 d . .
H19A H 0.6456 0.7669 0.1891 0.089 Uiso 1 1 calc R U
C20A C 0.6053(3) 0.6222(2) 0.21948(18) 0.0551(7) Uani 1 1 d . .
H20A H 0.6972 0.5992 0.2156 0.066 Uiso 1 1 calc R U
C21B C 0.8071(4) -0.07374(19) 0.50612(19) 0.0687(9) Uani 1 1 d . .
H21A H 0.7122 -0.0943 0.5148 0.103 Uiso 1 1 calc R U
H21B H 0.8724 -0.1223 0.5327 0.103 Uiso 1 1 calc R U
H21C H 0.8188 -0.0698 0.4445 0.103 Uiso 1 1 calc R U

loop_
_atom_site_aniso_label
_atom_site_aniso_U_11
_atom_site_aniso_U_22
_atom_site_aniso_U_33
_atom_site_aniso_U_23
_atom_site_aniso_U_13
_atom_site_aniso_U_12
S1B 0.0432(3) 0.0310(3) 0.0262(3) -0.0015(2) 0.0021(2) 0.0042(2)
O1B 0.0812(14) 0.0382(10) 0.0628(13) 0.0077(9) -0.0024(10) 0.0265(10)
O2B 0.0591(10) 0.0342(9) 0.0347(9) -0.0052(7) -0.0086(8) -0.0084(8)
O3B 0.0566(10) 0.0630(12) 0.0347(10) -0.0024(8) 0.0153(8) 0.0160(9)
O4B 0.0556(11) 0.0652(12) 0.0465(11) 0.0121(9) 0.0006(9) -0.0030(9)
O5B 0.0464(12) 0.124(2) 0.0773(16) 0.0298(14) -0.0246(11) -0.0115(12)
N1A 0.0328(9) 0.0271(9) 0.0262(9) -0.0010(7) 0.0007(7) -0.0032(8)
N2A 0.0400(11) 0.0533(13) 0.0421(13) 0.0016(10) -0.0024(10) 0.0082(10)
C1B 0.0309(11) 0.0243(11) 0.0287(11) -0.0005(8) 0.0012(9) -0.0006(8)
C2B 0.0403(13) 0.0293(12) 0.0444(14) -0.0031(10) -0.0057(10) 0.0018(10)
C3B 0.0463(14) 0.0429(14) 0.0439(15) 0.0023(11) -0.0076(11) 0.0096(11)
C4B 0.0511(14) 0.0313(13) 0.0418(14) 0.0076(10) 0.0073(11) 0.0128(11)
C5B 0.0620(16) 0.0222(12) 0.0538(16) -0.0056(10) -0.0018(13) 0.0009(11)
C6B 0.0468(14) 0.0320(13) 0.0424(14) -0.0046(10) -0.0096(11) 0.0015(11)
C7B 0.0265(10) 0.0236(10) 0.0271(11) -0.0001(8) -0.0005(8) -0.0012(8)
C8B 0.0275(10) 0.0230(10) 0.0267(11) 0.0001(8) -0.0008(8) -0.0007(8)
C9A 0.0299(11) 0.0255(11) 0.0331(12) 0.0013(9) 0.0017(9) -0.0021(9)
C10A 0.0310(11) 0.0265(11) 0.0309(12) -0.0001(9) -0.0006(9) -0.0023(9)
C11A 0.0379(13) 0.0417(14) 0.0516(15) -0.0094(11) 0.0123(11) -0.0012(11)
C12A 0.0358(14) 0.0612(18) 0.079(2) -0.0190(15) 0.0204(13) -0.0144(13)
C13A 0.0424(15) 0.0593(18) 0.077(2) -0.0232(15) 0.0181(14) -0.0235(13)
C14A 0.0441(14) 0.0372(13) 0.0541(16) -0.0132(11) 0.0129(12) -0.0108(11)
C15A 0.0411(13) 0.0335(12) 0.0303(12) 0.0046(9) -0.0020(10) 0.0015(10)
C16A 0.0415(13) 0.0382(13) 0.0315(12) 0.0025(10) -0.0038(10) 0.0034(10)
C17A 0.0617(17) 0.0464(16) 0.0579(18) 0.0028(13) -0.0099(14) 0.0176(14)
C18A 0.089(2) 0.0326(16) 0.094(3) 0.0135(15) -0.0165(19) 0.0022(16)
C19A 0.072(2) 0.0460(18) 0.101(3) 0.0265(17) -0.0109(18) -0.0118(16)
C20A 0.0481(15) 0.0507(16) 0.0658(18) 0.0211(14) 0.0004(13) -0.0020(13)
C21B 0.110(3) 0.0346(15) 0.0623(19) 0.0047(13) 0.0146(17) 0.0289(16)

loop_
_atom_type_symbol
_atom_type_description
_atom_type_scat_dispersion_real
_atom_type_scat_dispersion_imag
_atom_type_scat_source
C C 0.0033 0.0016 'International Tables Vol C Tables 4.2.6.8 and 6.1.1.4'
H H 0.0000 0.0000 'International Tables Vol C Tables 4.2.6.8 and 6.1.1.4'
N N 0.0061 0.0033 'International Tables Vol C Tables 4.2.6.8 and 6.1.1.4'
O O 0.0106 0.0060 'International Tables Vol C Tables 4.2.6.8 and 6.1.1.4'
S S 0.1246 0.1234 'International Tables Vol C Tables 4.2.6.8 and 6.1.1.4'

loop_
_geom_angle_atom_site_label_1
_geom_angle_atom_site_label_2
_geom_angle_atom_site_label_3
_geom_angle
_geom_angle_site_symmetry_1
_geom_angle_site_symmetry_3
O3B S1B O2B 119.42(10) . .
O3B S1B N1A 108.05(10) . .
O2B S1B N1A 107.74(9) . .
O3B S1B C15A 104.85(11) . .
O2B S1B C15A 110.62(10) . .
N1A S1B C15A 105.28(10) . .
C4B O1B C21B 118.4(2) . .
C10A N1A C7B 118.40(16) . .
C10A N1A S1B 118.21(14) . .
C7B N1A S1B 121.29(13) . .
O5B N2A O4B 123.8(2) . .
O5B N2A C16A 117.8(2) . .
O4B N2A C16A 118.30(19) . .
C6B C1B C2B 117.12(19) . .
C6B C1B C7B 120.94(18) . .
C2B C1B C7B 121.85(18) . .
C3B C2B C1B 121.5(2) . .
C3B C2B H2B 119.3 . .
C1B C2B H2B 119.3 . .
C2B C3B C4B 120.4(2) . .
C2B C3B H3B 119.8 . .
C4B C3B H3B 119.8 . .
O1B C4B C5B 125.5(2) . .
O1B C4B C3B 115.0(2) . .
C5B C4B C3B 119.5(2) . .
C4B C5B C6B 119.5(2) . .
C4B C5B H5B 120.3 . .
C6B C5B H5B 120.3 . .
C1B C6B C5B 122.0(2) . .
C1B C6B H6B 119.0 . .
C5B C6B H6B 119.0 . .
N1A C7B C1B 109.32(16) . .
N1A C7B C8B 111.29(15) . .
C1B C7B C8B 113.44(16) . .
N1A C7B H7B 107.5 . .
C1B C7B H7B 107.5 . .
C8B C7B H7B 107.5 . .
C9A C8B C8B 109.6(2) . 3_666
C9A C8B C7B 112.91(16) . .
C8B C8B C7B 112.3(2) 3_666 .
C9A C8B H8B 107.2 . .
C8B C8B H8B 107.2 3_666 .
C7B C8B H8B 107.2 . .
C14A C9A C10A 117.24(19) . 3_666
C14A C9A C8B 126.01(19) . .
C10A C9A C8B 116.74(17) 3_666 .
C11A C10A C9A 121.9(2) . 3_666
C11A C10A N1A 122.35(19) . .
C9A C10A N1A 115.79(18) 3_666 .
C10A C11A C12A 119.4(2) . .
C10A C11A H11A 120.3 . .
C12A C11A H11A 120.3 . .
C13A C12A C11A 120.1(2) . .
C13A C12A H12A 119.9 . .
C11A C12A H12A 119.9 . .
C12A C13A C14A 120.3(2) . 3_666
C12A C13A H13A 119.9 . .
C14A C13A H13A 119.9 3_666 .
C13A C14A C9A 121.1(2) 3_666 .
C13A C14A H14A 119.5 3_666 .
C9A C14A H14A 119.5 . .
C20A C15A C16A 117.6(2) . .
C20A C15A S1B 116.49(18) . .
C16A C15A S1B 125.93(17) . .
C17A C16A C15A 121.8(2) . .
C17A C16A N2A 115.6(2) . .
C15A C16A N2A 122.6(2) . .
C18A C17A C16A 119.0(3) . .
C18A C17A H17A 120.5 . .
C16A C17A H17A 120.5 . .
C19A C18A C17A 120.2(3) . .
C19A C18A H18A 119.9 . .
C17A C18A H18A 119.9 . .
C20A C19A C18A 120.0(3) . .
C20A C19A H19A 120.0 . .
C18A C19A H19A 120.0 . .
C19A C20A C15A 121.3(3) . .
C19A C20A H20A 119.3 . .
C15A C20A H20A 119.3 . .
O1B C21B H21A 109.5 . .
O1B C21B H21B 109.5 . .
H21A C21B H21B 109.5 . .
O1B C21B H21C 109.5 . .
H21A C21B H21C 109.5 . .
H21B C21B H21C 109.5 . .

loop_
_geom_bond_atom_site_label_1
_geom_bond_atom_site_label_2
_geom_bond_distance
_geom_bond_site_symmetry_2
S1B O3B 1.4252(17) .
S1B O2B 1.4263(16) .
S1B N1A 1.6340(17) .
S1B C15A 1.784(2) .
O1B C4B 1.367(3) .
O1B C21B 1.417(3) .
O4B N2A 1.219(2) .
O5B N2A 1.214(2) .
N1A C10A 1.435(2) .
N1A C7B 1.492(2) .
N2A C16A 1.469(3) .
C1B C6B 1.381(3) .
C1B C2B 1.394(3) .
C1B C7B 1.513(3) .
C2B C3B 1.373(3) .
C2B H2B 0.9300 .
C3B C4B 1.382(3) .
C3B H3B 0.9300 .
C4B C5B 1.376(3) .
C5B C6B 1.389(3) .
C5B H5B 0.9300 .
C6B H6B 0.9300 .
C7B C8B 1.553(3) .
C7B H7B 0.9800 .
C8B C9A 1.514(3) .
C8B C8B 1.542(4) 3_666
C8B H8B 0.9800 .
C9A C14A 1.390(3) .
C9A C10A 1.398(3) 3_666
C10A C11A 1.376(3) .
C10A C9A 1.398(3) 3_666
C11A C12A 1.377(3) .
C11A H11A 0.9300 .
C12A C13A 1.375(4) .
C12A H12A 0.9300 .
C13A C14A 1.379(3) 3_666
C13A H13A 0.9300 .
C14A C13A 1.379(3) 3_666
C14A H14A 0.9300 .
C15A C20A 1.384(3) .
C15A C16A 1.391(3) .
C16A C17A 1.382(3) .
C17A C18A 1.379(4) .
C17A H17A 0.9300 .
C18A C19A 1.378(4) .
C18A H18A 0.9300 .
C19A C20A 1.377(4) .
C19A H19A 0.9300 .
C20A H20A 0.9300 .
C21B H21A 0.9600 .
C21B H21B 0.9600 .
C21B H21C 0.9600 .

loop_
_geom_torsion_atom_site_label_1
_geom_torsion_atom_site_label_2
_geom_torsion_atom_site_label_3
_geom_torsion_atom_site_label_4
_geom_torsion
_geom_torsion_site_symmetry_1
_geom_torsion_site_symmetry_4
O3B S1B N1A C10A 58.76(17) . .
O2B S1B N1A C10A -170.94(15) . .
C15A S1B N1A C10A -52.86(17) . .
O3B S1B N1A C7B -137.98(15) . .
O2B S1B N1A C7B -7.68(17) . .
C15A S1B N1A C7B 110.41(16) . .
C6B C1B C2B C3B -1.4(3) . .
C7B C1B C2B C3B -177.9(2) . .
C1B C2B C3B C4B 0.3(4) . .
C21B O1B C4B C5B 3.3(4) . .
C21B O1B C4B C3B -175.7(2) . .
C2B C3B C4B O1B 179.7(2) . .
C2B C3B C4B C5B 0.6(4) . .
O1B C4B C5B C6B -179.3(2) . .
C3B C4B C5B C6B -0.3(4) . .
C2B C1B C6B C5B 1.7(3) . .
C7B C1B C6B C5B 178.2(2) . .
C4B C5B C6B C1B -0.9(4) . .
C10A N1A C7B C1B -90.4(2) . .
S1B N1A C7B C1B 106.38(17) . .
C10A N1A C7B C8B 35.7(2) . .
S1B N1A C7B C8B -127.53(15) . .
C6B C1B C7B N1A -98.1(2) . .
C2B C1B C7B N1A 78.3(2) . .
C6B C1B C7B C8B 137.1(2) . .
C2B C1B C7B C8B -46.6(3) . .
N1A C7B C8B C9A 139.47(16) . .
C1B C7B C8B C9A -96.8(2) . .
N1A C7B C8B C8B 14.9(3) . 3_666
C1B C7B C8B C8B 138.7(2) . 3_666
C8B C8B C9A C14A 133.9(2) 3_666 .
C7B C8B C9A C14A 7.9(3) . .
C8B C8B C9A C10A -45.8(3) 3_666 3_666
C7B C8B C9A C10A -171.90(18) . 3_666
C7B N1A C10A C11A 133.5(2) . .
S1B N1A C10A C11A -62.7(2) . .
C7B N1A C10A C9A -47.0(2) . 3_666
S1B N1A C10A C9A 116.73(18) . 3_666
C9A C10A C11A C12A -2.3(4) 3_666 .
N1A C10A C11A C12A 177.1(2) . .
C10A C11A C12A C13A 1.2(4) . .
C11A C12A C13A C14A 0.1(5) . 3_666
C10A C9A C14A C13A 0.9(4) 3_666 3_666
C8B C9A C14A C13A -178.9(2) . 3_666
O3B S1B C15A C20A -25.9(2) . .
O2B S1B C15A C20A -155.92(19) . .
N1A S1B C15A C20A 88.0(2) . .
O3B S1B C15A C16A 154.6(2) . .
O2B S1B C15A C16A 24.6(2) . .
N1A S1B C15A C16A -91.5(2) . .
C20A C15A C16A C17A -1.8(3) . .
S1B C15A C16A C17A 177.62(19) . .
C20A C15A C16A N2A 179.2(2) . .
S1B C15A C16A N2A -1.4(3) . .
O5B N2A C16A C17A 54.9(3) . .
O4B N2A C16A C17A -121.3(2) . .
O5B N2A C16A C15A -126.0(3) . .
O4B N2A C16A C15A 57.8(3) . .
C15A C16A C17A C18A -0.4(4) . .
N2A C16A C17A C18A 178.7(2) . .
C16A C17A C18A C19A 2.3(5) . .
C17A C18A C19A C20A -1.8(5) . .
C18A C19A C20A C15A -0.5(5) . .
C16A C15A C20A C19A 2.3(4) . .
S1B C15A C20A C19A -177.2(2) . .
